data_4029729
loop_
_publ_author_name
'Jakubec, Pavol'
'Cockfield, Dane M.'
'Helliwell, Madeleine'
'Raftery, James'
'Dixon, Darren J.'

_publ_section_title
;
 Stereoselective, nitro-Mannich/lactamisation cascades for the direct
 synthesis of heavily decorated 5-nitropiperidin-2-ones and related
 heterocycles.
;
_journal_name_full 'Beilstein journal of organic chemistry'
_journal_page_first 567
_journal_page_last 578
_journal_paper_doi 10.3762/bjoc.8.64
_journal_volume 8
_journal_year 2012
_chemical_formula_moiety 'C23 H26 N2 O1'
_chemical_formula_sum 'C23 H26 N2 O'
_chemical_formula_weight 346.47
_chemical_melting_point ?
_space_group_IT_number 14
_symmetry_cell_setting monoclinic
_symmetry_space_group_name_Hall '-P 2ybc'
_symmetry_space_group_name_H-M 'P 1 21/c 1'
_atom_sites_solution_hydrogens geom
_atom_sites_solution_primary direct
_audit_creation_date 09-05-06
_audit_creation_method CRYSTALS_ver_12.87
_cell_angle_alpha 90
_cell_angle_beta 90.9587(14)
_cell_angle_gamma 90
_cell_formula_units_Z 4
_cell_length_a 20.7471(6)
_cell_length_b 7.3739(2)
_cell_length_c 12.0188(3)
_cell_measurement_reflns_used 4193
_cell_measurement_temperature 150
_cell_measurement_theta_max 27
_cell_measurement_theta_min 5
_cell_volume 1838.46(9)
_computing_cell_refinement 'DENZO/SCALEPACK (Otwinowski & Minor, 1997)'
_computing_data_collection 'COLLECT (Nonius, 1997-2001).'
_computing_data_reduction 'DENZO/SCALEPACK (Otwinowski & Minor, 1997)'
_computing_molecular_graphics 'CAMERON (Watkin et al., 1996)'
_computing_publication_material 'CRYSTALS (Betteridge et al., 2003)'
_computing_structure_refinement 'CRYSTALS (Betteridge et al., 2003)'
_computing_structure_solution 'SIR92 (Altomare et al., 1994)'
_diffrn_ambient_temperature 150
_diffrn_measured_fraction_theta_full 0.990
_diffrn_measured_fraction_theta_max 0.987
_diffrn_measurement_device 'Nonius KappaCCD'
_diffrn_measurement_device_type Area
_diffrn_measurement_method \w
_diffrn_radiation_monochromator graphite
_diffrn_radiation_type 'Mo K\a'
_diffrn_radiation_wavelength 0.71073
_diffrn_reflns_av_R_equivalents 0.058
_diffrn_reflns_limit_h_max 26
_diffrn_reflns_limit_h_min -26
_diffrn_reflns_limit_k_max 9
_diffrn_reflns_limit_k_min -7
_diffrn_reflns_limit_l_max 15
_diffrn_reflns_limit_l_min -15
_diffrn_reflns_number 17146
_diffrn_reflns_theta_full 25.887
_diffrn_reflns_theta_max 27.540
_diffrn_reflns_theta_min 5.119
_diffrn_standards_number 0
_exptl_absorpt_coefficient_mu 0.077
_exptl_absorpt_correction_T_max 1.00
_exptl_absorpt_correction_T_min 0.94
_exptl_absorpt_correction_type multi-scan
_exptl_absorpt_process_details 'DENZO/SCALEPACK (Otwinowski & Minor, 1997)'
_exptl_crystal_colour clear_pale_colourless
_exptl_crystal_density_diffrn 1.252
_exptl_crystal_density_meas ?
_exptl_crystal_density_method 'not measured'
_exptl_crystal_description plate
_exptl_crystal_F_000 744
_exptl_crystal_size_max 0.180
_exptl_crystal_size_mid 0.180
_exptl_crystal_size_min 0.060
_refine_diff_density_max 0.44
_refine_diff_density_min -0.39
_refine_ls_extinction_method None
_refine_ls_goodness_of_fit_ref 0.9724
_refine_ls_hydrogen_treatment none
_refine_ls_matrix_type full
_refine_ls_number_parameters 235
_refine_ls_number_reflns 4194
_refine_ls_number_restraints 0
_refine_ls_R_factor_all 0.0891
_refine_ls_R_factor_gt 0.0501
_refine_ls_shift/su_max 0.000194
_refine_ls_structure_factor_coef Fsqd
_refine_ls_weighting_details
;
 Method, part 1, Chebychev polynomial, (Watkin, 1994, Prince, 1982) 
 [weight] = 1.0/[A~0~*T~0~(x)+A~1~*T~1~(x) ... +A~n-1~]*T~n-1~(x)] 
 where A~i~ are the Chebychev coefficients listed below and x= Fcalc/Fmax 
 Method = Robust Weighting (Prince, 1982) 
 W = [weight] * [1-(deltaF/6*sigmaF)^2^]^2^ 
 A~i~ are: 
 14.6 21.9 10.9 2.98 
;
_refine_ls_weighting_scheme calc
_refine_ls_wR_factor_all 0.1558
_refine_ls_wR_factor_gt 0.1161
_refine_ls_wR_factor_ref 0.1558
_reflns_limit_h_max 26
_reflns_limit_h_min 0
_reflns_limit_k_max 0
_reflns_limit_k_min -9
_reflns_limit_l_max 15
_reflns_limit_l_min -15
_reflns_number_gt 2739
_reflns_number_total 4194
_reflns_threshold_expression I>2.0\s(I)
_oxford_diffrn_Wilson_B_factor 0.00
_oxford_diffrn_Wilson_scale 0.00
_oxford_refine_ls_r_factor_ref 0.0891
_oxford_refine_ls_scale 0.4332(9)
_oxford_reflns_number_all 4194
_oxford_reflns_threshold_expression_ref I>-3.0\s(I)
_oxford_structure_analysis_title 6105
_cod_data_source_file 1860-5397-8-64-S3.cif
_cod_data_source_block 11c
_cod_depositor_comments
;
The following automatic conversions were performed:

'_chemical_melting_point' value 'not measured' was changed to '?' -
the value is undefined or not given.

Automatic conversion script
Id: cif_fix_values 2281 2013-09-26 08:29:07Z andrius 

The following automatic conversions were performed:

'_exptl_crystal_density_meas' value 'not measured' was changed to '?'
- the value is perceived as not measured.

Automatic conversion script
Id: cif_fix_values 3008 2015-01-20 13:52:24Z robertas 
;
_cod_original_sg_symbol_H-M 'P 1 21/c 1 '
_cod_original_formula_sum 'C23 H26 N2 O1'
_cod_database_code 4029729

loop_
_symmetry_equiv_pos_as_xyz
x,y,z
-x,-y,-z
-x,y+1/2,-z+1/2
x,-y+1/2,z+1/2

loop_
_atom_site_label
_atom_site_type_symbol
_atom_site_fract_x
_atom_site_fract_y
_atom_site_fract_z
_atom_site_U_iso_or_equiv
_atom_site_occupancy
_atom_site_adp_type
_atom_site_refinement_flags_posn
O1 O 0.27215(6) 0.5407(2) 0.44560(11) 0.0319 1.0000 Uani .
C2 C 0.28332(9) 0.5130(3) 0.54490(16) 0.0273 1.0000 Uani .
N3 N 0.32683(8) 0.3903(2) 0.58294(14) 0.0339 1.0000 Uani .
C4 C 0.37218(12) 0.3021(3) 0.5102(2) 0.0443 1.0000 Uani .
C5 C 0.33803(12) 0.3969(3) 0.70227(18) 0.0413 1.0000 Uani .
C6 C 0.27861(12) 0.4959(3) 0.74402(18) 0.0404 1.0000 Uani .
C7 C 0.25365(9) 0.6095(3) 0.64436(16) 0.0295 1.0000 Uani .
C8 C 0.17961(10) 0.6093(3) 0.64069(18) 0.0350 1.0000 Uani .
N9 N 0.15245(8) 0.7202(2) 0.55080(15) 0.0323 1.0000 Uani .
C10 C 0.17031(9) 0.9101(3) 0.56475(18) 0.0320 1.0000 Uani .
C11 C 0.24397(9) 0.9245(3) 0.56203(17) 0.0305 1.0000 Uani .
C12 C 0.27682(9) 0.8088(3) 0.65194(16) 0.0290 1.0000 Uani .
C13 C 0.34980(9) 0.8298(3) 0.65198(16) 0.0270 1.0000 Uani .
C14 C 0.38568(10) 0.8006(3) 0.55571(16) 0.0303 1.0000 Uani .
C15 C 0.45243(10) 0.8193(3) 0.55744(18) 0.0344 1.0000 Uani .
C16 C 0.48419(10) 0.8702(3) 0.65481(19) 0.0394 1.0000 Uani .
C17 C 0.44920(11) 0.9026(3) 0.74958(19) 0.0399 1.0000 Uani .
C18 C 0.38239(10) 0.8828(3) 0.74832(17) 0.0329 1.0000 Uani .
C19 C 0.13821(9) 1.0270(3) 0.47558(17) 0.0325 1.0000 Uani .
C20 C 0.16135(10) 1.2010(3) 0.45491(19) 0.0382 1.0000 Uani .
C21 C 0.13493(11) 1.3099(3) 0.3722(2) 0.0418 1.0000 Uani .
C22 C 0.08424(11) 1.2435(3) 0.3078(2) 0.0438 1.0000 Uani .
C23 C 0.05962(10) 1.0734(3) 0.3292(2) 0.0415 1.0000 Uani .
C24 C 0.08549(9) 0.9641(3) 0.41335(19) 0.0363 1.0000 Uani .
C25 C 0.05718(10) 0.7800(3) 0.4358(2) 0.0433 1.0000 Uani .
C26 C 0.08208(10) 0.7008(3) 0.5446(2) 0.0412 1.0000 Uani .
H41 H 0.3844 0.1817 0.5418 0.0661 1.0000 Uiso R
H43 H 0.3511 0.2853 0.4357 0.0659 1.0000 Uiso R
H42 H 0.4113 0.3765 0.5023 0.0661 1.0000 Uiso R
H51 H 0.3414 0.2718 0.7319 0.0490 1.0000 Uiso R
H52 H 0.3779 0.4689 0.7202 0.0493 1.0000 Uiso R
H61 H 0.2457 0.4073 0.7652 0.0484 1.0000 Uiso R
H62 H 0.2899 0.5748 0.8069 0.0484 1.0000 Uiso R
H82 H 0.1645 0.6538 0.7146 0.0414 1.0000 Uiso R
H81 H 0.1649 0.4829 0.6299 0.0404 1.0000 Uiso R
H101 H 0.1562 0.9544 0.6398 0.0381 1.0000 Uiso R
H112 H 0.2573 1.0526 0.5734 0.0366 1.0000 Uiso R
H111 H 0.2580 0.8840 0.4883 0.0358 1.0000 Uiso R
H121 H 0.2619 0.8528 0.7244 0.0351 1.0000 Uiso R
H141 H 0.3633 0.7651 0.4886 0.0366 1.0000 Uiso R
H151 H 0.4763 0.7990 0.4894 0.0415 1.0000 Uiso R
H161 H 0.5303 0.8830 0.6560 0.0471 1.0000 Uiso R
H171 H 0.4702 0.9410 0.8170 0.0477 1.0000 Uiso R
H181 H 0.3580 0.9073 0.8153 0.0394 1.0000 Uiso R
H201 H 0.1972 1.2462 0.4984 0.0463 1.0000 Uiso R
H211 H 0.1517 1.4287 0.3601 0.0500 1.0000 Uiso R
H221 H 0.0661 1.3150 0.2487 0.0532 1.0000 Uiso R
H231 H 0.0246 1.0284 0.2841 0.0499 1.0000 Uiso R
H251 H 0.0095 0.7894 0.4377 0.0527 1.0000 Uiso R
H252 H 0.0695 0.6953 0.3746 0.0516 1.0000 Uiso R
H261 H 0.0619 0.7659 0.6095 0.0485 1.0000 Uiso R
H262 H 0.0711 0.5699 0.5485 0.0479 1.0000 Uiso R

loop_
_atom_site_aniso_label
_atom_site_aniso_U_11
_atom_site_aniso_U_22
_atom_site_aniso_U_33
_atom_site_aniso_U_23
_atom_site_aniso_U_13
_atom_site_aniso_U_12
O1 0.0305(7) 0.0371(8) 0.0283(7) -0.0005(6) 0.0011(5) -0.0017(6)
C2 0.0270(9) 0.0253(9) 0.0296(9) 0.0013(8) 0.0007(7) -0.0040(7)
N3 0.0343(9) 0.0321(9) 0.0354(9) 0.0019(7) 0.0018(7) 0.0038(7)
C4 0.0455(13) 0.0355(12) 0.0520(14) 0.0021(10) 0.0081(11) 0.0104(10)
C5 0.0498(13) 0.0357(12) 0.0381(12) 0.0080(9) -0.0056(10) 0.0014(10)
C6 0.0512(13) 0.0405(12) 0.0296(10) 0.0069(9) 0.0038(9) -0.0056(10)
C7 0.0304(10) 0.0320(10) 0.0264(9) 0.0011(8) 0.0055(7) -0.0009(8)
C8 0.0333(10) 0.0341(11) 0.0379(11) 0.0002(9) 0.0104(8) -0.0048(9)
N9 0.0233(8) 0.0327(9) 0.0411(9) -0.0029(7) 0.0045(7) -0.0032(7)
C10 0.0272(9) 0.0308(10) 0.0380(11) -0.0075(9) 0.0030(8) -0.0003(8)
C11 0.0266(9) 0.0312(10) 0.0336(10) -0.0005(8) 0.0015(8) -0.0016(8)
C12 0.0297(9) 0.0317(10) 0.0258(9) -0.0022(8) 0.0037(7) -0.0019(8)
C13 0.0282(9) 0.0243(9) 0.0285(9) 0.0004(7) 0.0004(7) 0.0008(7)
C14 0.0316(10) 0.0293(10) 0.0301(10) -0.0008(8) -0.0007(8) -0.0025(8)
C15 0.0297(10) 0.0355(11) 0.0381(11) 0.0005(9) 0.0032(8) 0.0005(9)
C16 0.0280(10) 0.0445(13) 0.0455(12) -0.0001(10) -0.0031(9) -0.0019(9)
C17 0.0402(11) 0.0438(13) 0.0355(11) -0.0008(9) -0.0111(9) -0.0032(10)
C18 0.0362(10) 0.0326(10) 0.0297(10) -0.0004(8) -0.0019(8) 0.0002(9)
C19 0.0248(9) 0.0344(11) 0.0385(11) -0.0092(9) 0.0024(8) 0.0033(8)
C20 0.0326(11) 0.0341(11) 0.0477(12) -0.0066(9) -0.0049(9) 0.0038(9)
C21 0.0355(11) 0.0348(12) 0.0551(14) -0.0013(10) -0.0041(10) 0.0067(9)
C22 0.0355(11) 0.0452(13) 0.0504(13) -0.0039(11) -0.0051(10) 0.0127(10)
C23 0.0292(10) 0.0467(13) 0.0483(13) -0.0131(11) -0.0063(9) 0.0078(9)
C24 0.0246(9) 0.0394(12) 0.0450(12) -0.0141(10) 0.0019(8) 0.0030(9)
C25 0.0267(10) 0.0459(13) 0.0572(14) -0.0096(11) -0.0015(9) -0.0023(9)
C26 0.0248(10) 0.0425(13) 0.0566(14) -0.0059(11) 0.0090(9) -0.0053(9)

loop_
_atom_type_symbol
_atom_type_scat_dispersion_real
_atom_type_scat_dispersion_imag
_atom_type_scat_Cromer_Mann_a1
_atom_type_scat_Cromer_Mann_b1
_atom_type_scat_Cromer_Mann_a2
_atom_type_scat_Cromer_Mann_b2
_atom_type_scat_Cromer_Mann_a3
_atom_type_scat_Cromer_Mann_b3
_atom_type_scat_Cromer_Mann_a4
_atom_type_scat_Cromer_Mann_b4
_atom_type_scat_Cromer_Mann_c
_atom_type_scat_source
C 0.0033 0.0016 2.3100 20.8439 1.0200 10.2075 1.5886 0.5687 0.8650 51.6512 0.2156 'International Tables Vol C 4.2.6.8 and 6.1.1.4'
H 0.0000 0.0000 0.4930 10.5109 0.3229 26.1257 0.1402 3.1424 0.0408 57.7998 0.0030 'International Tables Vol C 4.2.6.8 and 6.1.1.4'
N 0.0061 0.0033 12.2126 0.0057 3.1322 9.8933 2.0125 28.9975 1.1663 0.5826 -11.5290 'International Tables Vol C 4.2.6.8 and 6.1.1.4'
O 0.0106 0.0060 3.0485 13.2771 2.2868 5.7011 1.5463 0.3239 0.8670 32.9089 0.2508 'International Tables Vol C 4.2.6.8 and 6.1.1.4'

loop_
_geom_angle_atom_site_label_1
_geom_angle_atom_site_label_2
_geom_angle_atom_site_label_3
_geom_angle
_geom_angle_publ_flag
O1 C2 N3 123.61(18) yes
O1 C2 C7 127.58(18) yes
N3 C2 C7 108.79(16) yes
C2 N3 C4 122.20(18) yes
C2 N3 C5 114.02(18) yes
C4 N3 C5 121.12(18) yes
N3 C4 H41 109.4 no
N3 C4 H43 108.6 no
H41 C4 H43 109.7 no
N3 C4 H42 110.6 no
H41 C4 H42 109.1 no
H43 C4 H42 109.4 no
N3 C5 C6 102.97(17) yes
N3 C5 H51 109.4 no
C6 C5 H51 112.3 no
N3 C5 H52 110.4 no
C6 C5 H52 110.1 no
H51 C5 H52 111.3 no
C5 C6 C7 105.47(16) yes
C5 C6 H61 109.7 no
C7 C6 H61 109.6 no
C5 C6 H62 110.8 no
C7 C6 H62 110.4 no
H61 C6 H62 110.7 no
C6 C7 C2 102.71(17) yes
C6 C7 C8 110.13(17) yes
C2 C7 C8 113.13(17) yes
C6 C7 C12 111.69(17) yes
C2 C7 C12 111.02(15) yes
C8 C7 C12 108.16(17) yes
C7 C8 N9 113.21(16) yes
C7 C8 H82 107.5 no
N9 C8 H82 110.5 no
C7 C8 H81 108.1 no
N9 C8 H81 108.5 no
H82 C8 H81 109.0 no
C8 N9 C10 111.01(17) yes
C8 N9 C26 110.72(17) yes
C10 N9 C26 110.51(17) yes
N9 C10 C11 108.40(16) yes
N9 C10 C19 110.87(17) yes
C11 C10 C19 111.77(17) yes
N9 C10 H101 109.7 no
C11 C10 H101 107.5 no
C19 C10 H101 108.5 no
C10 C11 C12 112.30(17) yes
C10 C11 H112 109.8 no
C12 C11 H112 108.2 no
C10 C11 H111 107.9 no
C12 C11 H111 109.4 no
H112 C11 H111 109.1 no
C7 C12 C11 110.73(16) yes
C7 C12 C13 113.86(16) yes
C11 C12 C13 112.04(16) yes
C7 C12 H121 105.3 no
C11 C12 H121 107.4 no
C13 C12 H121 107.0 no
C12 C13 C14 121.72(17) yes
C12 C13 C18 119.99(17) yes
C14 C13 C18 118.28(18) yes
C13 C14 C15 120.94(18) yes
C13 C14 H141 118.6 no
C15 C14 H141 120.4 no
C14 C15 C16 119.91(19) yes
C14 C15 H151 119.5 no
C16 C15 H151 120.6 no
C15 C16 C17 119.6(2) yes
C15 C16 H161 119.9 no
C17 C16 H161 120.5 no
C16 C17 C18 120.6(2) yes
C16 C17 H171 120.7 no
C18 C17 H171 118.6 no
C17 C18 C13 120.6(2) yes
C17 C18 H181 120.1 no
C13 C18 H181 119.3 no
C10 C19 C20 119.97(18) yes
C10 C19 C24 121.3(2) yes
C20 C19 C24 118.7(2) yes
C19 C20 C21 121.9(2) yes
C19 C20 H201 119.2 no
C21 C20 H201 118.9 no
C20 C21 C22 118.9(2) yes
C20 C21 H211 120.1 no
C22 C21 H211 121.0 no
C21 C22 C23 119.8(2) yes
C21 C22 H221 120.3 no
C23 C22 H221 119.8 no
C22 C23 C24 121.4(2) yes
C22 C23 H231 119.3 no
C24 C23 H231 119.3 no
C19 C24 C23 119.1(2) yes
C19 C24 C25 120.6(2) yes
C23 C24 C25 120.34(19) yes
C24 C25 C26 111.95(19) yes
C24 C25 H251 109.5 no
C26 C25 H251 109.4 no
C24 C25 H252 109.0 no
C26 C25 H252 107.8 no
H251 C25 H252 109.1 no
C25 C26 N9 109.29(18) yes
C25 C26 H261 110.1 no
N9 C26 H261 109.8 no
C25 C26 H262 109.9 no
N9 C26 H262 108.8 no
H261 C26 H262 109.1 no

loop_
_geom_bond_atom_site_label_1
_geom_bond_atom_site_label_2
_geom_bond_distance
_geom_bond_publ_flag
O1 C2 1.229(2) yes
C2 N3 1.352(3) yes
C2 C7 1.529(3) yes
N3 C4 1.449(3) yes
N3 C5 1.450(3) yes
C4 H41 0.996 no
C4 H43 0.998 no
C4 H42 0.986 no
C5 C6 1.525(3) yes
C5 H51 0.991 no
C5 H52 1.003 no
C6 C7 1.544(3) yes
C6 H61 0.982 no
C6 H62 0.979 no
C7 C8 1.536(3) yes
C7 C12 1.549(3) yes
C8 N9 1.460(3) yes
C8 H82 1.002 no
C8 H81 0.988 no
N9 C10 1.458(3) yes
N9 C26 1.468(2) yes
C10 C11 1.533(3) yes
C10 C19 1.520(3) yes
C10 H101 1.008 no
C11 C12 1.528(3) yes
C11 H112 0.994 no
C11 H111 0.984 no
C12 C13 1.522(3) yes
C12 H121 0.984 no
C13 C14 1.403(3) yes
C13 C18 1.387(3) yes
C14 C15 1.392(3) yes
C14 H141 0.960 no
C15 C16 1.385(3) yes
C15 H151 0.975 no
C16 C17 1.382(3) yes
C16 H161 0.961 no
C17 C18 1.394(3) yes
C17 H171 0.956 no
C18 H181 0.974 no
C19 C20 1.394(3) yes
C19 C24 1.394(3) yes
C20 C21 1.384(3) yes
C20 H201 0.962 no
C21 C22 1.385(3) yes
C21 H211 0.954 no
C22 C23 1.380(4) yes
C22 H221 0.956 no
C23 C24 1.394(3) yes
C23 H231 0.959 no
C24 C25 1.505(3) yes
C25 C26 1.516(4) yes
C25 H251 0.992 no
C25 H252 1.001 no
C26 H261 1.012 no
C26 H262 0.992 no

loop_
_geom_hbond_atom_site_label_D
_geom_hbond_atom_site_label_H
_geom_hbond_atom_site_label_A
_geom_hbond_site_symmetry_A
_geom_hbond_angle_DHA
_geom_hbond_distance_DH
_geom_hbond_distance_HA
_geom_hbond_distance_DA
_geom_hbond_publ_flag
C14 H141 O1 . 134 0.96 2.56 3.297(3) yes
C18 H181 O1 4_565 164 0.97 2.42 3.369(3) yes
